data_7156325
loop_
_publ_author_name
'Zhang, Wei'
'Yang, Chen'
'Pan, Yu-Liang'
'Li, Xin'
'Cheng, Jin-Pei'

_publ_section_title
;
 Synthesis of 3-cyanomethylated coumarins by a visible-light-mediated
 direct cyanomethylation of aryl alkynoates.
;
_journal_issue 32
_journal_name_full 'Organic &amp; biomolecular chemistry'
_journal_page_first 5788
_journal_page_last 5792
_journal_paper_doi 10.1039/c8ob01513a
_journal_volume 16
_journal_year 2018
_chemical_formula_sum 'C17 H10 Br N O2'
_chemical_formula_weight 340.17
_space_group_crystal_system monoclinic
_space_group_IT_number 14
_space_group_name_Hall '-P 2yn'
_space_group_name_H-M_alt 'P 1 21/n 1'
_symmetry_space_group_name_Hall '-P 2yn'
_symmetry_space_group_name_H-M 'P 1 21/n 1'
_atom_sites_solution_hydrogens geom
_audit_creation_method SHELXL-2014/8
_audit_update_record
;
2018-06-24 deposited with the CCDC.
2018-07-19 downloaded from the CCDC.
;
_cell_angle_alpha 90
_cell_angle_beta 103.76(3)
_cell_angle_gamma 90
_cell_formula_units_Z 4
_cell_length_a 10.067(2)
_cell_length_b 9.1332(18)
_cell_length_c 15.755(3)
_cell_measurement_reflns_used 3709
_cell_measurement_temperature 113(2)
_cell_measurement_theta_max 27.8984
_cell_measurement_theta_min 2.0829
_cell_volume 1407.0(5)
_computing_cell_refinement crystalclear
_computing_data_collection crystalclear
_computing_data_reduction crystalclear
_computing_molecular_graphics 'Bruker SHELXTL'
_computing_publication_material 'Bruker SHELXTL'
_computing_structure_refinement 'SHELXL-97 (Sheldrick, 1997)'
_computing_structure_solution 'SHELXS-97 (Sheldrick, 1990)'
_diffrn_ambient_temperature 113(2)
_diffrn_measured_fraction_theta_full 1.000
_diffrn_measured_fraction_theta_max 0.999
_diffrn_measurement_device_type 'rigaku saturn'
_diffrn_radiation_type MoK\a
_diffrn_radiation_wavelength 0.71073
_diffrn_reflns_av_R_equivalents 0.0740
_diffrn_reflns_av_unetI/netI 0.0832
_diffrn_reflns_Laue_measured_fraction_full 1.000
_diffrn_reflns_Laue_measured_fraction_max 0.999
_diffrn_reflns_limit_h_max 13
_diffrn_reflns_limit_h_min -13
_diffrn_reflns_limit_k_max 11
_diffrn_reflns_limit_k_min -12
_diffrn_reflns_limit_l_max 20
_diffrn_reflns_limit_l_min -19
_diffrn_reflns_number 14569
_diffrn_reflns_point_group_measured_fraction_full 1.000
_diffrn_reflns_point_group_measured_fraction_max 0.999
_diffrn_reflns_theta_full 25.242
_diffrn_reflns_theta_max 27.886
_diffrn_reflns_theta_min 2.189
_diffrn_standards_decay_% 0
_diffrn_standards_interval_count 0
_diffrn_standards_interval_time 0
_diffrn_standards_number 0
_exptl_absorpt_coefficient_mu 2.924
_exptl_absorpt_correction_T_max 1.0000
_exptl_absorpt_correction_T_min 0.6879
_exptl_absorpt_correction_type multi-scan
_exptl_absorpt_process_details crystalclear
_exptl_crystal_colour white
_exptl_crystal_density_diffrn 1.606
_exptl_crystal_description bulk
_exptl_crystal_F_000 680
_exptl_crystal_size_max 0.200
_exptl_crystal_size_mid 0.180
_exptl_crystal_size_min 0.120
_refine_diff_density_max 0.693
_refine_diff_density_min -1.023
_refine_diff_density_rms 0.104
_refine_ls_extinction_method none
_refine_ls_goodness_of_fit_ref 0.998
_refine_ls_hydrogen_treatment constr
_refine_ls_matrix_type full
_refine_ls_number_parameters 190
_refine_ls_number_reflns 3348
_refine_ls_number_restraints 0
_refine_ls_restrained_S_all 0.998
_refine_ls_R_factor_all 0.0687
_refine_ls_R_factor_gt 0.0398
_refine_ls_shift/su_max 0.001
_refine_ls_shift/su_mean 0.000
_refine_ls_structure_factor_coef Fsqd
_refine_ls_weighting_details 'w=1/[\s^2^(Fo^2^)+(0.0285P)^2^] where P=(Fo^2^+2Fc^2^)/3'
_refine_ls_weighting_scheme calc
_refine_ls_wR_factor_gt 0.0749
_refine_ls_wR_factor_ref 0.0824
_reflns_Friedel_coverage 0.000
_reflns_number_gt 2002
_reflns_number_total 3348
_reflns_threshold_expression 'I > 2\s(I)'
_cod_data_source_file c8ob01513a2.cif
_cod_data_source_block shelxl_CCDC1
_cod_depositor_comments
;
The following automatic conversions were performed:

'_exptl_absorpt_correction_type' value 'Multi-scan' changed to
'multi-scan' according to
/home/data/users/saulius/crontab/automatic-downloads/rss-feeds/RSC/lib/dictionaries/cif_core.dic
dictionary named 'cif_core.dic' version 2.4.2 from 2011-04-26.

Automatic conversion script
Id: cif_fix_values 4973 2017-02-22 13:04:09Z antanas 

 Adding full bibliography for 7156324--7156325.cif.
;
_cod_original_cell_volume 1406.9(5)
_cod_database_code 7156325
_shelx_shelxl_version_number 2014/8
_shelx_space_group_comment
;
The symmetry employed for this shelxl refinement is uniquely defined
by the following loop, which should always be used as a source of
symmetry information in preference to the above space-group names.
They are only intended as comments.
;
_shelx_estimated_absorpt_t_min 0.592
_shelx_estimated_absorpt_t_max 0.720

loop_
_space_group_symop_operation_xyz
'x, y, z'
'-x+1/2, y+1/2, -z+1/2'
'-x, -y, -z'
'x-1/2, -y-1/2, z-1/2'

loop_
_atom_site_label
_atom_site_type_symbol
_atom_site_fract_x
_atom_site_fract_y
_atom_site_fract_z
_atom_site_U_iso_or_equiv
_atom_site_adp_type
_atom_site_occupancy
_atom_site_site_symmetry_order
_atom_site_calc_flag
_atom_site_refinement_flags_posn
_atom_site_refinement_flags_adp
Br1 Br 0.14954(3) -0.39711(3) 1.06758(2) 0.02852(11) Uani 1 1 d . .
O1 O -0.12175(17) -0.0315(2) 0.83630(13) 0.0263(5) Uani 1 1 d . .
O2 O -0.25362(19) 0.1131(2) 0.73905(14) 0.0336(5) Uani 1 1 d . .
N1 N -0.0579(4) 0.2828(4) 0.5681(2) 0.0775(12) Uani 1 1 d . .
C1 C 0.0052(3) -0.0688(3) 0.88831(19) 0.0223(7) Uani 1 1 d . .
C2 C 0.0094(3) -0.1934(3) 0.93932(18) 0.0247(7) Uani 1 1 d . .
H2 H -0.0703 -0.2497 0.9380 0.030 Uiso 1 1 calc R U
C3 C 0.1354(3) -0.2319(3) 0.99229(18) 0.0244(7) Uani 1 1 d . .
C4 C 0.2530(3) -0.1511(3) 0.9941(2) 0.0274(7) Uani 1 1 d . .
H4 H 0.3381 -0.1805 1.0305 0.033 Uiso 1 1 calc R U
C5 C 0.2449(3) -0.0286(3) 0.94297(18) 0.0250(7) Uani 1 1 d . .
H5 H 0.3254 0.0266 0.9445 0.030 Uiso 1 1 calc R U
C6 C 0.1202(3) 0.0172(3) 0.88818(18) 0.0203(7) Uani 1 1 d . .
C7 C 0.1038(3) 0.1486(3) 0.83550(19) 0.0207(7) Uani 1 1 d . .
C8 C -0.0219(3) 0.1857(3) 0.78712(18) 0.0214(7) Uani 1 1 d . .
C9 C -0.1399(3) 0.0923(3) 0.7845(2) 0.0238(7) Uani 1 1 d . .
C10 C -0.0514(3) 0.3221(3) 0.73245(19) 0.0267(7) Uani 1 1 d . .
H10A H -0.1400 0.3631 0.7381 0.032 Uiso 1 1 calc R U
H10B H 0.0203 0.3955 0.7558 0.032 Uiso 1 1 calc R U
C11 C -0.0572(3) 0.2986(4) 0.6398(2) 0.0405(9) Uani 1 1 d . .
C12 C 0.2271(3) 0.2419(3) 0.83855(18) 0.0208(7) Uani 1 1 d . .
C13 C 0.2431(3) 0.3724(3) 0.8849(2) 0.0286(7) Uani 1 1 d . .
H13 H 0.1729 0.4050 0.9114 0.034 Uiso 1 1 calc R U
C14 C 0.3614(3) 0.4562(4) 0.8930(2) 0.0360(8) Uani 1 1 d . .
H14 H 0.3721 0.5454 0.9249 0.043 Uiso 1 1 calc R U
C15 C 0.4627(3) 0.4079(4) 0.8542(2) 0.0372(9) Uani 1 1 d . .
H15 H 0.5438 0.4641 0.8600 0.045 Uiso 1 1 calc R U
C16 C 0.4480(3) 0.2799(4) 0.8073(2) 0.0382(9) Uani 1 1 d . .
H16 H 0.5179 0.2483 0.7802 0.046 Uiso 1 1 calc R U
C17 C 0.3292(3) 0.1962(4) 0.7996(2) 0.0303(8) Uani 1 1 d . .
H17 H 0.3188 0.1074 0.7673 0.036 Uiso 1 1 calc R U

loop_
_atom_site_aniso_label
_atom_site_aniso_U_11
_atom_site_aniso_U_22
_atom_site_aniso_U_33
_atom_site_aniso_U_23
_atom_site_aniso_U_13
_atom_site_aniso_U_12
Br1 0.02849(17) 0.02382(17) 0.0329(2) 0.00273(15) 0.00664(13) -0.00042(14)
O1 0.0145(10) 0.0232(12) 0.0379(13) 0.0020(10) -0.0006(9) -0.0029(9)
O2 0.0159(10) 0.0292(12) 0.0482(14) 0.0006(11) -0.0069(10) 0.0015(10)
N1 0.132(4) 0.061(3) 0.040(2) 0.0137(19) 0.019(2) 0.044(2)
C1 0.0162(14) 0.0220(17) 0.0272(17) -0.0054(13) 0.0019(13) 0.0009(12)
C2 0.0209(15) 0.0211(17) 0.0308(17) -0.0012(14) 0.0034(13) -0.0034(13)
C3 0.0253(16) 0.0199(16) 0.0268(17) -0.0014(14) 0.0042(13) 0.0006(13)
C4 0.0188(15) 0.0310(18) 0.0286(18) 0.0009(14) -0.0017(13) -0.0012(13)
C5 0.0175(15) 0.0256(17) 0.0293(17) -0.0033(15) 0.0003(13) -0.0042(13)
C6 0.0158(14) 0.0191(17) 0.0244(16) -0.0044(13) 0.0018(12) -0.0025(12)
C7 0.0196(15) 0.0168(16) 0.0254(16) -0.0074(12) 0.0051(13) -0.0021(12)
C8 0.0190(15) 0.0154(16) 0.0286(17) -0.0025(13) 0.0028(13) -0.0002(12)
C9 0.0172(15) 0.0181(16) 0.0340(18) -0.0052(14) 0.0022(13) 0.0001(13)
C10 0.0197(16) 0.0214(17) 0.0364(19) -0.0017(15) 0.0013(13) 0.0027(13)
C11 0.050(2) 0.028(2) 0.039(2) 0.0084(17) 0.0007(18) 0.0157(17)
C12 0.0142(14) 0.0222(17) 0.0239(16) 0.0037(13) 0.0003(12) -0.0003(12)
C13 0.0225(15) 0.0278(19) 0.0348(18) 0.0014(15) 0.0057(14) -0.0033(13)
C14 0.0310(19) 0.0303(19) 0.042(2) 0.0027(17) -0.0013(16) -0.0121(15)
C15 0.0223(17) 0.038(2) 0.045(2) 0.0189(18) -0.0030(15) -0.0086(16)
C16 0.0194(16) 0.051(2) 0.047(2) 0.0205(19) 0.0129(15) 0.0059(16)
C17 0.0260(17) 0.0311(19) 0.0346(18) 0.0049(15) 0.0092(14) 0.0037(15)

loop_
_atom_type_symbol
_atom_type_description
_atom_type_scat_dispersion_real
_atom_type_scat_dispersion_imag
_atom_type_scat_source
C C 0.0033 0.0016 'International Tables Vol C Tables 4.2.6.8 and 6.1.1.4'
H H 0.0000 0.0000 'International Tables Vol C Tables 4.2.6.8 and 6.1.1.4'
N N 0.0061 0.0033 'International Tables Vol C Tables 4.2.6.8 and 6.1.1.4'
O O 0.0106 0.0060 'International Tables Vol C Tables 4.2.6.8 and 6.1.1.4'
Br Br -0.2901 2.4595 'International Tables Vol C Tables 4.2.6.8 and 6.1.1.4'

loop_
_geom_angle_atom_site_label_1
_geom_angle_atom_site_label_2
_geom_angle_atom_site_label_3
_geom_angle
C9 O1 C1 121.6(2)
O1 C1 C2 116.2(2)
O1 C1 C6 120.5(3)
C2 C1 C6 123.3(3)
C3 C2 C1 117.0(3)
C3 C2 H2 121.5
C1 C2 H2 121.5
C2 C3 C4 122.0(3)
C2 C3 Br1 119.9(2)
C4 C3 Br1 118.1(2)
C5 C4 C3 119.4(3)
C5 C4 H4 120.3
C3 C4 H4 120.3
C4 C5 C6 121.5(3)
C4 C5 H5 119.2
C6 C5 H5 119.2
C1 C6 C5 116.7(3)
C1 C6 C7 119.0(2)
C5 C6 C7 124.2(3)
C8 C7 C6 119.6(3)
C8 C7 C12 122.1(3)
C6 C7 C12 118.3(2)
C7 C8 C9 121.0(3)
C7 C8 C10 124.1(3)
C9 C8 C10 114.9(2)
O2 C9 O1 116.8(3)
O2 C9 C8 125.1(3)
O1 C9 C8 118.1(2)
C11 C10 C8 114.0(3)
C11 C10 H10A 108.8
C8 C10 H10A 108.8
C11 C10 H10B 108.8
C8 C10 H10B 108.8
H10A C10 H10B 107.7
N1 C11 C10 177.8(4)
C17 C12 C13 119.2(3)
C17 C12 C7 120.8(3)
C13 C12 C7 119.9(3)
C12 C13 C14 120.6(3)
C12 C13 H13 119.7
C14 C13 H13 119.7
C15 C14 C13 119.2(3)
C15 C14 H14 120.4
C13 C14 H14 120.4
C16 C15 C14 121.0(3)
C16 C15 H15 119.5
C14 C15 H15 119.5
C15 C16 C17 119.5(3)
C15 C16 H16 120.2
C17 C16 H16 120.2
C12 C17 C16 120.5(3)
C12 C17 H17 119.8
C16 C17 H17 119.8

loop_
_geom_bond_atom_site_label_1
_geom_bond_atom_site_label_2
_geom_bond_distance
Br1 C3 1.904(3)
O1 C9 1.381(3)
O1 C1 1.386(3)
O2 C9 1.212(3)
N1 C11 1.138(4)
C1 C2 1.388(4)
C1 C6 1.399(4)
C2 C3 1.387(4)
C2 H2 0.9500
C3 C4 1.390(4)
C4 C5 1.369(4)
C4 H4 0.9500
C5 C6 1.408(4)
C5 H5 0.9500
C6 C7 1.446(4)
C7 C8 1.356(4)
C7 C12 1.497(4)
C8 C9 1.455(4)
C8 C10 1.503(4)
C10 C11 1.463(5)
C10 H10A 0.9900
C10 H10B 0.9900
C12 C17 1.382(4)
C12 C13 1.387(4)
C13 C14 1.396(4)
C13 H13 0.9500
C14 C15 1.380(5)
C14 H14 0.9500
C15 C16 1.372(5)
C15 H15 0.9500
C16 C17 1.400(4)
C16 H16 0.9500
C17 H17 0.9500

loop_
_geom_torsion_atom_site_label_1
_geom_torsion_atom_site_label_2
_geom_torsion_atom_site_label_3
_geom_torsion_atom_site_label_4
_geom_torsion
C9 O1 C1 C2 178.2(3)
C9 O1 C1 C6 -1.5(4)
O1 C1 C2 C3 -179.6(2)
C6 C1 C2 C3 0.1(4)
C1 C2 C3 C4 -0.6(4)
C1 C2 C3 Br1 177.7(2)
C2 C3 C4 C5 0.7(5)
Br1 C3 C4 C5 -177.7(2)
C3 C4 C5 C6 -0.2(5)
O1 C1 C6 C5 180.0(2)
C2 C1 C6 C5 0.4(4)
O1 C1 C6 C7 2.3(4)
C2 C1 C6 C7 -177.3(3)
C4 C5 C6 C1 -0.3(4)
C4 C5 C6 C7 177.3(3)
C1 C6 C7 C8 -0.2(4)
C5 C6 C7 C8 -177.7(3)
C1 C6 C7 C12 177.9(3)
C5 C6 C7 C12 0.4(4)
C6 C7 C8 C9 -2.6(4)
C12 C7 C8 C9 179.3(3)
C6 C7 C8 C10 177.9(3)
C12 C7 C8 C10 -0.2(4)
C1 O1 C9 O2 177.6(2)
C1 O1 C9 C8 -1.3(4)
C7 C8 C9 O2 -175.4(3)
C10 C8 C9 O2 4.2(4)
C7 C8 C9 O1 3.4(4)
C10 C8 C9 O1 -177.1(2)
C7 C8 C10 C11 98.1(3)
C9 C8 C10 C11 -81.4(3)
C8 C7 C12 C17 -109.8(3)
C6 C7 C12 C17 72.0(4)
C8 C7 C12 C13 73.6(4)
C6 C7 C12 C13 -104.5(3)
C17 C12 C13 C14 -0.7(4)
C7 C12 C13 C14 176.0(3)
C12 C13 C14 C15 0.1(5)
C13 C14 C15 C16 0.6(5)
C14 C15 C16 C17 -0.7(5)
C13 C12 C17 C16 0.5(4)
C7 C12 C17 C16 -176.1(3)
C15 C16 C17 C12 0.2(5)
